data_2229893
loop_
_publ_author_name
'Ko\,sar, Ba\,sak'
'Demircan, Ayd\?in'
'Arslan, Hakan'
'B\"uy\"ukg\"ung\"or, Orhan'

_publ_section_title
;
 (3a<i>R</i>,6<i>S</i>,7a<i>R</i>)-7a-Bromo-2-[(4-methylphenyl)sulfonyl]-1,2,3,6,7,7a-hexahydro-3a,6-epoxyisoindole
;
_journal_coeditor_code ZL2354
_journal_issue 4
_journal_name_full 'Acta Crystallographica Section E'
_journal_page_first o994
_journal_page_last o995
_journal_paper_doi 10.1107/S1600536811010750
_journal_volume 67
_journal_year 2011
_chemical_formula_iupac 'C15 H16 Br N O3 S'
_chemical_formula_moiety 'C15 H16 Br N O3 S'
_chemical_formula_sum 'C15 H16 Br N O3 S'
_chemical_formula_weight 370.26
_chemical_name_systematic
;
(3a<i>R</i>,6<i>S</i>,7a<i>R</i>)-7a-Bromo-2-[(4-methylphenyl)sulfonyl]-
1,2,3,6,7,7a-hexahydro-3a,6-epoxyisoindole
;
_space_group_IT_number 14
_symmetry_cell_setting monoclinic
_symmetry_space_group_name_Hall '-P 2ybc'
_symmetry_space_group_name_H-M 'P 1 21/c 1'
_atom_sites_solution_hydrogens geom
_atom_sites_solution_primary direct
_atom_sites_solution_secondary difmap
_audit_creation_method SHELXL-97
_cell_angle_alpha 90.00
_cell_angle_beta 113.802(3)
_cell_angle_gamma 90.00
_cell_formula_units_Z 4
_cell_length_a 16.5136(6)
_cell_length_b 6.2186(3)
_cell_length_c 16.3487(7)
_cell_measurement_reflns_used 10108
_cell_measurement_temperature 296
_cell_measurement_theta_max 28.02
_cell_measurement_theta_min 1.48
_cell_volume 1536.08(12)
_computing_cell_refinement 'X-AREA (Stoe & Cie, 2002)'
_computing_data_collection 'X-AREA (Stoe & Cie, 2002)'
_computing_data_reduction 'X-RED32 (Stoe & Cie, 2002)'
_computing_molecular_graphics '<i>OLEX2</i> (Dolomanov <i>et al.</i>, 2009)'
_computing_publication_material
;
SHELXTL (Sheldrick, 2008), <i>OLEX2</i> (Dolomanov <i>et al.</i>,
2009), publCIF
(Westrip, 2010) and <i>Mercury</i> (Macrae  <i>et al.</i>,
2006)
;
_computing_structure_refinement 'SHELXL97 (Sheldrick, 2008)'
_computing_structure_solution 'SHELXS97 (Sheldrick, 2008)'
_diffrn_ambient_temperature 296
_diffrn_detector_area_resol_mean 6.67
_diffrn_measured_fraction_theta_full 0.993
_diffrn_measured_fraction_theta_max 0.993
_diffrn_measurement_device_type 'STOE IPDS 2 CCD'
_diffrn_measurement_method 'rotation method'
_diffrn_radiation_monochromator 'plane graphite'
_diffrn_radiation_source 'fine-focus sealed tube'
_diffrn_radiation_type MoK\a
_diffrn_radiation_wavelength 0.71069
_diffrn_reflns_av_R_equivalents 0.0419
_diffrn_reflns_av_sigmaI/netI 0.0375
_diffrn_reflns_limit_h_max 20
_diffrn_reflns_limit_h_min -20
_diffrn_reflns_limit_k_max 7
_diffrn_reflns_limit_k_min -7
_diffrn_reflns_limit_l_max 20
_diffrn_reflns_limit_l_min -20
_diffrn_reflns_number 7305
_diffrn_reflns_theta_full 26.50
_diffrn_reflns_theta_max 26.50
_diffrn_reflns_theta_min 2.50
_diffrn_standards_number 0
_exptl_absorpt_coefficient_mu 2.821
_exptl_absorpt_correction_T_max 0.4951
_exptl_absorpt_correction_T_min 0.3104
_exptl_absorpt_correction_type integration
_exptl_absorpt_process_details '(X-RED32; Stoe & Cie, 2002)'
_exptl_crystal_colour colourless
_exptl_crystal_density_diffrn 1.601
_exptl_crystal_density_method 'not measured'
_exptl_crystal_description prism
_exptl_crystal_F_000 752
_exptl_crystal_size_max 0.580
_exptl_crystal_size_mid 0.443
_exptl_crystal_size_min 0.310
_refine_diff_density_max 0.397
_refine_diff_density_min -0.437
_refine_ls_extinction_method none
_refine_ls_goodness_of_fit_ref 1.066
_refine_ls_hydrogen_treatment constr
_refine_ls_matrix_type full
_refine_ls_number_parameters 190
_refine_ls_number_reflns 3163
_refine_ls_number_restraints 0
_refine_ls_restrained_S_all 1.066
_refine_ls_R_factor_all 0.0690
_refine_ls_R_factor_gt 0.0478
_refine_ls_shift/su_max 0.000
_refine_ls_shift/su_mean 0.000
_refine_ls_structure_factor_coef Fsqd
_refine_ls_weighting_details 'calc w=1/[\s^2^(Fo^2^)+(0.0617P)^2^+0.5082P] where P=(Fo^2^+2Fc^2^)/3'
_refine_ls_weighting_scheme calc
_refine_ls_wR_factor_gt 0.1151
_refine_ls_wR_factor_ref 0.1255
_reflns_number_gt 2353
_reflns_number_total 3163
_reflns_threshold_expression I>2\s(I)
_cod_data_source_file zl2354.cif
_cod_data_source_block I
_cod_original_cell_volume 1536.07(12)
_cod_original_sg_symbol_H-M 'P 21/c'
_cod_database_code 2229893
_cod_database_fobs_code 2229893

loop_
_symmetry_equiv_pos_as_xyz
'x, y, z'
'-x, y+1/2, -z+1/2'
'-x, -y, -z'
'x, -y-1/2, z-1/2'

loop_
_atom_site_type_symbol
_atom_site_label
_atom_site_fract_x
_atom_site_fract_y
_atom_site_fract_z
_atom_site_U_iso_or_equiv
_atom_site_adp_type
_atom_site_calc_flag
_atom_site_refinement_flags
_atom_site_occupancy
_atom_site_disorder_assembly
_atom_site_disorder_group
C C1 0.9623(3) 0.6757(7) 0.0923(3) 0.0640(11) Uani d . 1 . .
H H1 1.0211 0.7174 0.0966 0.077 Uiso calc R 1 . .
C C2 0.9042(3) 0.5742(8) 0.0062(3) 0.0681(12) Uani d . 1 . .
H H2 0.9082 0.5913 -0.0485 0.082 Uiso calc R 1 . .
C C3 0.8459(3) 0.4559(7) 0.0218(3) 0.0617(10) Uani d . 1 . .
H H3 0.8013 0.3717 -0.0189 0.074 Uiso calc R 1 . .
C C4 0.8668(3) 0.4857(6) 0.1192(3) 0.0537(9) Uani d . 1 . .
C C5 0.8358(3) 0.3394(6) 0.1725(3) 0.0642(11) Uani d . 1 . .
H H5A 0.7765 0.2875 0.1372 0.077 Uiso calc R 1 . .
H H5B 0.8753 0.2172 0.1945 0.077 Uiso calc R 1 . .
C C6 0.8569(3) 0.7032(6) 0.2354(3) 0.0519(9) Uani d . 1 . .
H H6A 0.9170 0.7400 0.2752 0.062 Uiso calc R 1 . .
H H6B 0.8163 0.7984 0.2472 0.062 Uiso calc R 1 . .
C C7 0.8443(3) 0.7184(6) 0.1376(3) 0.0489(8) Uani d . 1 . .
C C8 0.9107(3) 0.8549(7) 0.1161(3) 0.0571(10) Uani d . 1 . .
H H8A 0.9488 0.9380 0.1674 0.069 Uiso calc R 1 . .
H H8B 0.8812 0.9506 0.0660 0.069 Uiso calc R 1 . .
C C9 0.6718(3) 0.5012(6) 0.2434(3) 0.0526(9) Uani d . 1 . .
C C10 0.6473(3) 0.7028(7) 0.2619(3) 0.0617(10) Uani d . 1 . .
H H10 0.6869 0.7852 0.3082 0.074 Uiso calc R 1 . .
C C11 0.5636(4) 0.7800(8) 0.2109(4) 0.0736(13) Uani d . 1 . .
H H11 0.5473 0.9149 0.2236 0.088 Uiso calc R 1 . .
C C12 0.5033(3) 0.6607(9) 0.1410(3) 0.0724(12) Uani d . 1 . .
C C13 0.5291(3) 0.4605(9) 0.1249(3) 0.0725(12) Uani d . 1 . .
H H13 0.4891 0.3777 0.0790 0.087 Uiso calc R 1 . .
C C14 0.6117(3) 0.3787(7) 0.1743(3) 0.0627(11) Uani d . 1 . .
H H14 0.6273 0.2429 0.1617 0.075 Uiso calc R 1 . .
C C15 0.4125(5) 0.7472(12) 0.0862(5) 0.117(2) Uani d . 1 . .
H H15A 0.3802 0.6448 0.0408 0.175 Uiso calc R 1 . .
H H15B 0.4175 0.8799 0.0586 0.175 Uiso calc R 1 . .
H H15C 0.3818 0.7722 0.1242 0.175 Uiso calc R 1 . .
N N1 0.8373(2) 0.4748(5) 0.2466(2) 0.0526(8) Uani d . 1 . .
O O1 0.96199(18) 0.5098(4) 0.15645(19) 0.0589(7) Uani d . 1 . .
O O2 0.8163(2) 0.5198(5) 0.38595(19) 0.0729(8) Uani d . 1 . .
O O3 0.7776(2) 0.1766(5) 0.3018(2) 0.0707(8) Uani d . 1 . .
S S1 0.78021(8) 0.40698(16) 0.30290(6) 0.0559(3) Uani d . 1 . .
Br Br1 0.71982(3) 0.78750(8) 0.06223(3) 0.06777(18) Uani d . 1 . .

loop_
_atom_site_aniso_label
_atom_site_aniso_U_11
_atom_site_aniso_U_22
_atom_site_aniso_U_33
_atom_site_aniso_U_12
_atom_site_aniso_U_13
_atom_site_aniso_U_23
C1 0.060(3) 0.068(3) 0.066(3) 0.007(2) 0.028(2) 0.000(2)
C2 0.082(3) 0.067(3) 0.057(2) 0.019(2) 0.030(2) -0.001(2)
C3 0.072(3) 0.057(2) 0.055(2) 0.006(2) 0.024(2) -0.0128(19)
C4 0.058(2) 0.043(2) 0.054(2) 0.0055(17) 0.0174(19) -0.0063(17)
C5 0.088(3) 0.041(2) 0.069(3) -0.003(2) 0.038(3) -0.0124(19)
C6 0.062(2) 0.0406(19) 0.053(2) -0.0077(17) 0.0232(19) -0.0103(17)
C7 0.050(2) 0.0403(18) 0.052(2) 0.0033(16) 0.0160(17) -0.0051(16)
C8 0.064(3) 0.047(2) 0.061(2) 0.0017(18) 0.026(2) -0.0006(18)
C9 0.064(2) 0.044(2) 0.054(2) -0.0029(18) 0.029(2) 0.0008(17)
C10 0.069(3) 0.052(2) 0.067(3) -0.002(2) 0.031(2) -0.008(2)
C11 0.084(3) 0.059(3) 0.090(3) 0.013(2) 0.048(3) 0.003(2)
C12 0.063(3) 0.083(3) 0.073(3) 0.007(2) 0.030(2) 0.004(3)
C13 0.066(3) 0.078(3) 0.069(3) -0.011(2) 0.022(2) -0.009(2)
C14 0.068(3) 0.052(2) 0.069(3) -0.006(2) 0.029(2) -0.008(2)
C15 0.087(4) 0.140(6) 0.113(5) 0.038(4) 0.029(4) 0.004(4)
N1 0.065(2) 0.0388(16) 0.0541(18) 0.0059(14) 0.0239(16) -0.0009(13)
O1 0.0538(16) 0.0582(17) 0.0582(16) 0.0158(13) 0.0159(13) 0.0002(13)
O2 0.092(2) 0.077(2) 0.0429(14) -0.0032(18) 0.0201(15) -0.0060(14)
O3 0.089(2) 0.0489(17) 0.0693(19) 0.0038(15) 0.0267(18) 0.0154(14)
S1 0.0708(7) 0.0462(5) 0.0474(5) 0.0020(4) 0.0203(5) 0.0036(4)
Br1 0.0521(2) 0.0697(3) 0.0701(3) 0.0172(2) 0.01277(19) 0.0041(2)

loop_
_atom_type_symbol
_atom_type_description
_atom_type_scat_dispersion_real
_atom_type_scat_dispersion_imag
_atom_type_scat_source
C C 0.0033 0.0016 'International Tables Vol C Tables 4.2.6.8 and 6.1.1.4'
H H 0.0000 0.0000 'International Tables Vol C Tables 4.2.6.8 and 6.1.1.4'
N N 0.0061 0.0033 'International Tables Vol C Tables 4.2.6.8 and 6.1.1.4'
O O 0.0106 0.0060 'International Tables Vol C Tables 4.2.6.8 and 6.1.1.4'
S S 0.1246 0.1234 'International Tables Vol C Tables 4.2.6.8 and 6.1.1.4'
Br Br -0.2901 2.4595 'International Tables Vol C Tables 4.2.6.8 and 6.1.1.4'

loop_
_geom_angle_atom_site_label_1
_geom_angle_atom_site_label_2
_geom_angle_atom_site_label_3
_geom_angle_site_symmetry_1
_geom_angle_site_symmetry_3
_geom_angle
_geom_angle_publ_flag
O1 C1 C2 . . 101.0(4) ?
O1 C1 C8 . . 99.5(3) ?
C2 C1 C8 . . 109.5(4) ?
O1 C1 H1 . . 115.0 ?
C2 C1 H1 . . 115.0 ?
C8 C1 H1 . . 115.0 ?
C3 C2 C1 . . 107.2(4) ?
C3 C2 H2 . . 126.4 ?
C1 C2 H2 . . 126.4 ?
C2 C3 C4 . . 105.3(4) ?
C2 C3 H3 . . 127.3 ?
C4 C3 H3 . . 127.3 ?
O1 C4 C5 . . 112.9(3) ?
O1 C4 C3 . . 101.9(3) ?
C5 C4 C3 . . 124.1(4) ?
O1 C4 C7 . . 97.3(3) ?
C5 C4 C7 . . 106.9(3) ?
C3 C4 C7 . . 110.5(3) ?
N1 C5 C4 . . 103.8(3) ?
N1 C5 H5A . . 111.0 ?
C4 C5 H5A . . 111.0 ?
N1 C5 H5B . . 111.0 ?
C4 C5 H5B . . 111.0 ?
H5A C5 H5B . . 109.0 ?
N1 C6 C7 . . 104.1(3) ?
N1 C6 H6A . . 110.9 ?
C7 C6 H6A . . 110.9 ?
N1 C6 H6B . . 110.9 ?
C7 C6 H6B . . 110.9 ?
H6A C6 H6B . . 108.9 ?
C6 C7 C8 . . 117.7(3) ?
C6 C7 C4 . . 101.7(3) ?
C8 C7 C4 . . 102.9(3) ?
C6 C7 Br1 . . 109.5(3) ?
C8 C7 Br1 . . 113.4(3) ?
C4 C7 Br1 . . 110.7(3) ?
C7 C8 C1 . . 100.1(3) ?
C7 C8 H8A . . 111.7 ?
C1 C8 H8A . . 111.7 ?
C7 C8 H8B . . 111.7 ?
C1 C8 H8B . . 111.7 ?
H8A C8 H8B . . 109.5 ?
C10 C9 C14 . . 119.7(4) ?
C10 C9 S1 . . 120.1(3) ?
C14 C9 S1 . . 120.1(3) ?
C11 C10 C9 . . 119.5(4) ?
C11 C10 H10 . . 120.3 ?
C9 C10 H10 . . 120.3 ?
C10 C11 C12 . . 121.4(4) ?
C10 C11 H11 . . 119.3 ?
C12 C11 H11 . . 119.3 ?
C13 C12 C11 . . 117.8(5) ?
C13 C12 C15 . . 121.5(5) ?
C11 C12 C15 . . 120.7(5) ?
C14 C13 C12 . . 122.3(5) ?
C14 C13 H13 . . 118.8 ?
C12 C13 H13 . . 118.8 ?
C13 C14 C9 . . 119.3(4) ?
C13 C14 H14 . . 120.4 ?
C9 C14 H14 . . 120.4 ?
C12 C15 H15A . . 109.5 ?
C12 C15 H15B . . 109.5 ?
H15A C15 H15B . . 109.5 ?
C12 C15 H15C . . 109.5 ?
H15A C15 H15C . . 109.5 ?
H15B C15 H15C . . 109.5 ?
C5 N1 C6 . . 112.2(3) ?
C5 N1 S1 . . 120.1(3) ?
C6 N1 S1 . . 121.8(2) ?
C4 O1 C1 . . 95.1(3) ?
O2 S1 O3 . . 120.16(19) ?
O2 S1 N1 . . 107.28(19) ?
O3 S1 N1 . . 105.97(18) ?
O2 S1 C9 . . 107.7(2) ?
O3 S1 C9 . . 107.9(2) ?
N1 S1 C9 . . 107.18(17) ?

loop_
_geom_bond_atom_site_label_1
_geom_bond_atom_site_label_2
_geom_bond_site_symmetry_2
_geom_bond_distance
_geom_bond_publ_flag
C1 O1 . 1.472(5) ?
C1 C2 . 1.487(7) ?
C1 C8 . 1.544(6) ?
C1 H1 . 0.9800 ?
C2 C3 . 1.316(7) ?
C2 H2 . 0.9300 ?
C3 C4 . 1.498(5) ?
C3 H3 . 0.9300 ?
C4 O1 . 1.446(5) ?
C4 C5 . 1.487(6) ?
C4 C7 . 1.553(5) ?
C5 N1 . 1.467(5) ?
C5 H5A . 0.9700 ?
C5 H5B . 0.9700 ?
C6 N1 . 1.484(5) ?
C6 C7 . 1.530(5) ?
C6 H6A . 0.9700 ?
C6 H6B . 0.9700 ?
C7 C8 . 1.535(6) ?
C7 Br1 . 1.971(4) ?
C8 H8A . 0.9700 ?
C8 H8B . 0.9700 ?
C9 C10 . 1.388(6) ?
C9 C14 . 1.392(6) ?
C9 S1 . 1.757(4) ?
C10 C11 . 1.380(7) ?
C10 H10 . 0.9300 ?
C11 C12 . 1.390(8) ?
C11 H11 . 0.9300 ?
C12 C13 . 1.375(7) ?
C12 C15 . 1.502(8) ?
C13 C14 . 1.373(7) ?
C13 H13 . 0.9300 ?
C14 H14 . 0.9300 ?
C15 H15A . 0.9600 ?
C15 H15B . 0.9600 ?
C15 H15C . 0.9600 ?
N1 S1 . 1.616(3) ?
O2 S1 . 1.427(3) ?
O3 S1 . 1.433(3) ?

loop_
_geom_hbond_atom_site_label_D
_geom_hbond_atom_site_label_H
_geom_hbond_atom_site_label_A
_geom_hbond_site_symmetry_A
_geom_hbond_distance_DH
_geom_hbond_distance_HA
_geom_hbond_distance_DA
_geom_hbond_angle_DHA
C6 H6A O1 2_755 0.97 2.50 3.382(6) 151
C10 H10 O2 . 0.93 2.59 2.937(6) 103

loop_
_geom_torsion_atom_site_label_1
_geom_torsion_atom_site_label_2
_geom_torsion_atom_site_label_3
_geom_torsion_atom_site_label_4
_geom_torsion_site_symmetry_1
_geom_torsion_site_symmetry_2
_geom_torsion_site_symmetry_3
_geom_torsion_site_symmetry_4
_geom_torsion
_geom_torsion_publ_flag
O1 C1 C2 C3 . . . . 31.5(4) ?
C8 C1 C2 C3 . . . . -72.9(5) ?
C1 C2 C3 C4 . . . . 0.8(5) ?
C2 C3 C4 O1 . . . . -33.6(4) ?
C2 C3 C4 C5 . . . . -162.1(4) ?
C2 C3 C4 C7 . . . . 68.9(4) ?
O1 C4 C5 N1 . . . . 80.2(4) ?
C3 C4 C5 N1 . . . . -156.0(4) ?
C7 C4 C5 N1 . . . . -25.6(4) ?
N1 C6 C7 C8 . . . . -139.8(3) ?
N1 C6 C7 C4 . . . . -28.3(4) ?
N1 C6 C7 Br1 . . . . 88.8(3) ?
O1 C4 C7 C6 . . . . -82.6(3) ?
C5 C4 C7 C6 . . . . 34.1(4) ?
C3 C4 C7 C6 . . . . 171.8(3) ?
O1 C4 C7 C8 . . . . 39.7(4) ?
C5 C4 C7 C8 . . . . 156.4(4) ?
C3 C4 C7 C8 . . . . -65.9(4) ?
O1 C4 C7 Br1 . . . . 161.2(2) ?
C5 C4 C7 Br1 . . . . -82.2(4) ?
C3 C4 C7 Br1 . . . . 55.6(4) ?
C6 C7 C8 C1 . . . . 108.8(4) ?
C4 C7 C8 C1 . . . . -2.0(4) ?
Br1 C7 C8 C1 . . . . -121.5(3) ?
O1 C1 C8 C7 . . . . -35.8(4) ?
C2 C1 C8 C7 . . . . 69.5(4) ?
C14 C9 C10 C11 . . . . -0.6(6) ?
S1 C9 C10 C11 . . . . 176.1(3) ?
C9 C10 C11 C12 . . . . -0.3(7) ?
C10 C11 C12 C13 . . . . 1.0(7) ?
C10 C11 C12 C15 . . . . -180.0(5) ?
C11 C12 C13 C14 . . . . -1.0(7) ?
C15 C12 C13 C14 . . . . -180.0(5) ?
C12 C13 C14 C9 . . . . 0.2(7) ?
C10 C9 C14 C13 . . . . 0.6(6) ?
S1 C9 C14 C13 . . . . -176.0(3) ?
C4 C5 N1 C6 . . . . 7.1(5) ?
C4 C5 N1 S1 . . . . 160.4(3) ?
C7 C6 N1 C5 . . . . 14.3(5) ?
C7 C6 N1 S1 . . . . -138.6(3) ?
C5 C4 O1 C1 . . . . -174.3(3) ?
C3 C4 O1 C1 . . . . 50.3(3) ?
C7 C4 O1 C1 . . . . -62.5(3) ?
C2 C1 O1 C4 . . . . -49.4(3) ?
C8 C1 O1 C4 . . . . 62.7(3) ?
C5 N1 S1 O2 . . . . 160.6(3) ?
C6 N1 S1 O2 . . . . -48.6(4) ?
C5 N1 S1 O3 . . . . 31.1(4) ?
C6 N1 S1 O3 . . . . -178.1(3) ?
C5 N1 S1 C9 . . . . -83.9(3) ?
C6 N1 S1 C9 . . . . 66.9(3) ?
C10 C9 S1 O2 . . . . 23.2(4) ?
C14 C9 S1 O2 . . . . -160.2(3) ?
C10 C9 S1 O3 . . . . 154.3(3) ?
C14 C9 S1 O3 . . . . -29.1(4) ?
C10 C9 S1 N1 . . . . -92.0(3) ?
C14 C9 S1 N1 . . . . 84.6(3) ?
